data_7703318
loop_
_publ_author_name
'Geisler, Heiko'
'Wernitznig, Debora'
'Hejl, Michaela'
'Gajic, Natalie'
'Jakupec, Michael A.'
'Kandioller, Wolfgang'
'Keppler, Bernhard K.'

_publ_section_title
;
 Novel phthiocol-based organometallics with tridentate coordination motif
 and their unexpected cytotoxic behaviour.
;
_journal_issue 5
_journal_name_full 'Dalton transactions (Cambridge, England : 2003)'
_journal_page_first 1393
_journal_page_last 1397
_journal_paper_doi 10.1039/c9dt04462k
_journal_volume 49
_journal_year 2020
_chemical_formula_moiety 'C28 H26 N2 O3 Ru, 0.09(C8 H20 O2)'
_chemical_formula_sum 'C28.7 H27.75 N2 O3.17 Ru'
_chemical_formula_weight 552.55
_chemical_name_systematic
'[(1-(1H-\kN2-indazol-1-yl)-3-methyl-4-oxo-1,4-dihydronaphtalene-1,2-bis(olato)-\kO1-\kO2))(\h6-p-cymene)ruthenium(II)]'
_space_group_crystal_system triclinic
_space_group_IT_number 2
_space_group_name_Hall '-P 1'
_space_group_name_H-M_alt 'P -1'
_atom_sites_solution_hydrogens geom
_atom_sites_solution_primary direct
_audit_creation_date 2019-09-05
_audit_creation_method
;
Olex2 1.2
(compiled 2018.05.29 svn.r3508 for OlexSys, GUI svn.r5506)
;
_audit_update_record
;
2019-09-23 deposited with the CCDC.	2020-01-08 downloaded from the CCDC.
;
_cell_angle_alpha 107.7827(7)
_cell_angle_beta 99.4000(7)
_cell_angle_gamma 108.5729(6)
_cell_formula_units_Z 4
_cell_length_a 11.4410(2)
_cell_length_b 15.6073(3)
_cell_length_c 17.4184(3)
_cell_measurement_reflns_used 6571
_cell_measurement_temperature 100.0
_cell_measurement_theta_max 25.268
_cell_measurement_theta_min 2.329
_cell_volume 2687.88(9)
_computing_cell_refinement 'SAINT V8.38A (?, 2016)'
_computing_data_collection APEX3
_computing_data_reduction 'SAINT V8.38A (?, 2016)'
_computing_molecular_graphics 'Olex2 (Dolomanov et al., 2009)'
_computing_publication_material 'Olex2 (Dolomanov et al., 2009)'
_computing_structure_refinement 'XL (Sheldrick, 2008)'
_computing_structure_solution 'XS (Sheldrick, 2008)'
_diffrn_ambient_temperature 100.0
_diffrn_measured_fraction_theta_full 0.996
_diffrn_measured_fraction_theta_max 0.996
_diffrn_measurement_device_type 'Bruker D8 Venture'
_diffrn_measurement_method '\f and \w scans'
_diffrn_radiation_probe x-ray
_diffrn_radiation_type MoK\a
_diffrn_radiation_wavelength 0.71073
_diffrn_reflns_av_R_equivalents 0.0712
_diffrn_reflns_av_unetI/netI 0.0761
_diffrn_reflns_Laue_measured_fraction_full 0.996
_diffrn_reflns_Laue_measured_fraction_max 0.996
_diffrn_reflns_limit_h_max 13
_diffrn_reflns_limit_h_min -13
_diffrn_reflns_limit_k_max 18
_diffrn_reflns_limit_k_min -18
_diffrn_reflns_limit_l_max 20
_diffrn_reflns_limit_l_min -20
_diffrn_reflns_number 28022
_diffrn_reflns_point_group_measured_fraction_full 0.996
_diffrn_reflns_point_group_measured_fraction_max 0.996
_diffrn_reflns_theta_full 25.242
_diffrn_reflns_theta_max 25.340
_diffrn_reflns_theta_min 2.326
_diffrn_source 'sealed xray tube'
_diffrn_source_type 'Incoatec IuS'
_diffrn_standards_number 0
_exptl_absorpt_coefficient_mu 0.615
_exptl_absorpt_correction_T_max 0.2590
_exptl_absorpt_correction_T_min 0.2162
_exptl_absorpt_correction_type multi-scan
_exptl_absorpt_process_details
;
SADABS-2016/2 (Bruker,2016/2) was used for absorption correction. 
wR2(int) was 0.0834 before and 0.0579 after correction. 
The Ratio of minimum to maximum transmission is 0.8347. 
The \l/2 correction factor is Not present.
;
_exptl_crystal_colour 'clear yellow'
_exptl_crystal_colour_lustre clear
_exptl_crystal_colour_primary yellow
_exptl_crystal_density_diffrn 1.365
_exptl_crystal_description needle
_exptl_crystal_F_000 1133
_exptl_crystal_size_max 0.2
_exptl_crystal_size_mid 0.06
_exptl_crystal_size_min 0.04
_refine_diff_density_max 0.951
_refine_diff_density_min -0.680
_refine_diff_density_rms 0.095
_refine_ls_extinction_method none
_refine_ls_goodness_of_fit_ref 1.039
_refine_ls_hydrogen_treatment constr
_refine_ls_matrix_type full
_refine_ls_number_parameters 662
_refine_ls_number_reflns 9774
_refine_ls_number_restraints 40
_refine_ls_restrained_S_all 1.038
_refine_ls_R_factor_all 0.0651
_refine_ls_R_factor_gt 0.0455
_refine_ls_shift/su_max 0.000
_refine_ls_shift/su_mean 0.000
_refine_ls_structure_factor_coef Fsqd
_refine_ls_weighting_details 'w=1/[\s^2^(Fo^2^)+(0.0260P)^2^+3.1126P] where P=(Fo^2^+2Fc^2^)/3'
_refine_ls_weighting_scheme calc
_refine_ls_wR_factor_gt 0.0934
_refine_ls_wR_factor_ref 0.1049
_reflns_Friedel_coverage 0.000
_reflns_number_gt 7544
_reflns_number_total 9774
_reflns_threshold_expression 'I > 2\s(I)'
_cod_data_source_file c9dt04462k2.cif
_cod_data_source_block hege576_p-1
_cod_depositor_comments 'Adding full bibliography for 7703315--7703322.cif.'
_cod_original_formula_sum 'C28.70 H27.75 N2 O3.17 Ru'
_cod_database_code 7703318
_shelx_space_group_comment
;
The symmetry employed for this shelxl refinement is uniquely defined
by the following loop, which should always be used as a source of
symmetry information in preference to the above space-group names.
They are only intended as comments.
;
_shelx_estimated_absorpt_t_max 0.976
_shelx_estimated_absorpt_t_min 0.887

loop_
_space_group_symop_operation_xyz
'x, y, z'
'-x, -y, -z'

loop_
_atom_site_label
_atom_site_type_symbol
_atom_site_fract_x
_atom_site_fract_y
_atom_site_fract_z
_atom_site_U_iso_or_equiv
_atom_site_adp_type
_atom_site_occupancy
_atom_site_site_symmetry_order
_atom_site_calc_flag
_atom_site_refinement_flags_posn
_atom_site_refinement_flags_adp
_atom_site_refinement_flags_occupancy
_atom_site_disorder_assembly
_atom_site_disorder_group
Ru1B Ru 1.01252(3) 0.84727(2) 0.12863(2) 0.01903(9) Uani 1 1 d . . . . .
O2B O 1.1791(2) 0.82288(19) 0.16484(17) 0.0208(6) Uani 1 1 d . . . . .
O1B O 0.9880(2) 0.80917(19) 0.22952(16) 0.0202(6) Uani 1 1 d . . . . .
N2B N 0.9321(3) 0.6950(2) 0.0744(2) 0.0204(7) Uani 1 1 d . . . . .
N1B N 0.9513(3) 0.6567(2) 0.1337(2) 0.0183(7) Uani 1 1 d . . . . .
C11B C 0.8747(4) 0.6232(3) 0.0002(2) 0.0203(9) Uani 1 1 d . . . . .
H11B H 0.849958 0.630830 -0.051301 0.024 Uiso 1 1 calc R . . . .
O3B O 1.3334(3) 0.6913(2) 0.3483(2) 0.0421(9) Uani 1 1 d . . . . .
C24B C 1.0338(5) 0.9980(3) 0.1838(3) 0.0353(11) Uani 1 1 d . . . . .
H24B H 1.061166 1.042361 0.240775 0.042 Uiso 1 1 calc R . . . .
C4B C 1.2450(4) 0.7047(3) 0.3083(3) 0.0273(10) Uani 1 1 d . . . . .
C2B C 1.1667(4) 0.7714(3) 0.2116(2) 0.0208(9) Uani 1 1 d . . . . .
C20B C 0.8618(4) 0.8732(3) 0.0594(3) 0.0279(10) Uani 1 1 d . . . . .
H20B H 0.773754 0.831943 0.031348 0.033 Uiso 1 1 calc R . . . .
C1B C 1.0304(4) 0.7343(3) 0.2194(2) 0.0207(9) Uani 1 1 d . . . . .
C21B C 0.9555(4) 0.8722(3) 0.0151(3) 0.0258(10) Uani 1 1 d . . . . .
H21B H 0.928576 0.830386 -0.042597 0.031 Uiso 1 1 calc R . . . .
C13B C 0.9095(4) 0.5569(3) 0.0952(2) 0.0197(9) Uani 1 1 d . . . . .
C3B C 1.2651(4) 0.7539(3) 0.2509(3) 0.0249(9) Uani 1 1 d . . . . .
C9B C 0.8959(4) 0.6610(3) 0.3007(3) 0.0289(10) Uani 1 1 d . . . . .
H9B H 0.828006 0.674688 0.274847 0.035 Uiso 1 1 calc R . . . .
C12B C 0.8555(4) 0.5328(3) 0.0085(3) 0.0202(9) Uani 1 1 d . . . . .
C16B C 0.8044(4) 0.3644(3) -0.0171(3) 0.0272(10) Uani 1 1 d . . . . .
H16B H 0.767714 0.297557 -0.054268 0.033 Uiso 1 1 calc R . . . .
C19B C 0.8994(5) 0.9353(3) 0.1449(3) 0.0325(11) Uani 1 1 d . . . . .
C17B C 0.8021(4) 0.4346(3) -0.0481(3) 0.0243(9) Uani 1 1 d . . . . .
H17B H 0.765376 0.417559 -0.106353 0.029 Uiso 1 1 calc R . . . .
C5B C 1.1154(4) 0.6717(3) 0.3229(3) 0.0260(10) Uani 1 1 d . . . . .
C14B C 0.9124(4) 0.4850(3) 0.1270(3) 0.0261(10) Uani 1 1 d . . . . .
H14B H 0.948168 0.500914 0.185181 0.031 Uiso 1 1 calc R . . . .
C22B C 1.0866(4) 0.9314(3) 0.0543(3) 0.0303(10) Uani 1 1 d . . . . .
C10B C 1.0144(4) 0.6896(3) 0.2841(2) 0.0221(9) Uani 1 1 d . . . . .
C23B C 1.1233(5) 0.9948(3) 0.1400(3) 0.0361(12) Uani 1 1 d . . . . .
H23B H 1.211487 1.035949 0.167786 0.043 Uiso 1 1 calc R . . . .
C6B C 1.0942(5) 0.6218(3) 0.3773(3) 0.0372(12) Uani 1 1 d . . . . .
H6B H 1.162103 0.608800 0.404068 0.045 Uiso 1 1 calc R . . . .
C8B C 0.8780(5) 0.6124(4) 0.3551(3) 0.0381(12) Uani 1 1 d . . . . .
H8B H 0.797687 0.593188 0.367011 0.046 Uiso 1 1 calc R . . . .
C15B C 0.8605(4) 0.3899(3) 0.0692(3) 0.0304(10) Uani 1 1 d . . . . .
H15B H 0.862525 0.339368 0.088392 0.036 Uiso 1 1 calc R . . . .
C18B C 1.3975(4) 0.7913(4) 0.2411(3) 0.0349(11) Uani 1 1 d . . . . .
H18A H 1.453781 0.849270 0.291318 0.052 Uiso 1 1 calc GR . . . .
H18B H 1.393081 0.808681 0.191461 0.052 Uiso 1 1 calc GR . . . .
H18C H 1.432210 0.740413 0.233962 0.052 Uiso 1 1 calc GR . . . .
C26B C 0.7021(6) 0.8435(6) 0.1721(5) 0.075(2) Uani 1 1 d . . . . .
H26A H 0.650395 0.824711 0.114388 0.112 Uiso 1 1 calc GR . . . .
H26B H 0.648334 0.849397 0.210218 0.112 Uiso 1 1 calc GR . . . .
H26C H 0.735370 0.793544 0.174585 0.112 Uiso 1 1 calc GR . . . .
C28B C 1.1862(5) 0.9220(5) 0.0081(4) 0.0571(17) Uani 1 1 d . . . . .
H28A H 1.262648 0.926777 0.046734 0.086 Uiso 1 1 calc GR . . . .
H28B H 1.210220 0.974639 -0.013107 0.086 Uiso 1 1 calc GR . . . .
H28C H 1.149947 0.858591 -0.039289 0.086 Uiso 1 1 calc GR . . . .
C7B C 0.9772(5) 0.5916(4) 0.3922(3) 0.0447(13) Uani 1 1 d . . . . .
H7B H 0.963602 0.556388 0.428055 0.054 Uiso 1 1 calc R . . . .
C25B C 0.8090(5) 0.9368(5) 0.1973(4) 0.0512(15) Uani 1 1 d . . . . .
H25B H 0.859283 0.953474 0.256177 0.061 Uiso 1 1 calc R . . . .
C27B C 0.7661(7) 1.0218(6) 0.1985(5) 0.085(2) Uani 1 1 d . . . . .
H27A H 0.841768 1.081051 0.210698 0.128 Uiso 1 1 calc GR . . . .
H27B H 0.722233 1.033787 0.242078 0.128 Uiso 1 1 calc GR . . . .
H27C H 0.707017 1.004224 0.143458 0.128 Uiso 1 1 calc GR . . . .
Ru1A Ru 0.32863(3) 0.13798(2) 0.41188(2) 0.01920(9) Uani 1 1 d . . . . .
O1A O 0.1551(2) 0.14952(19) 0.38070(17) 0.0187(6) Uani 1 1 d . . . . .
O2A O 0.3405(3) 0.1869(2) 0.31172(17) 0.0265(7) Uani 1 1 d . . . . .
N2A N 0.3697(3) 0.2837(2) 0.4816(2) 0.0194(7) Uani 1 1 d . . . . .
N1A N 0.2840(3) 0.3142(2) 0.4455(2) 0.0185(7) Uani 1 1 d . . . . .
C20A C 0.4983(4) 0.1215(3) 0.4714(3) 0.0353(12) Uani 1 1 d . . . . .
H20A H 0.584793 0.166618 0.499782 0.042 Uiso 1 1 calc R . . . .
C22A C 0.3333(4) -0.0026(3) 0.3453(3) 0.0285(10) Uani 1 1 d . . . . .
H22A H 0.307744 -0.041731 0.286917 0.034 Uiso 1 1 calc R . . . .
C11A C 0.4506(4) 0.3573(3) 0.5508(2) 0.0192(8) Uani 1 1 d . . . . .
H11A H 0.519029 0.355004 0.588103 0.023 Uiso 1 1 calc R . . . .
C12A C 0.4198(4) 0.4401(3) 0.5607(2) 0.0195(9) Uani 1 1 d . . . . .
C19A C 0.4069(4) 0.1090(3) 0.5174(3) 0.0313(11) Uani 1 1 d . . . . .
H19A H 0.433313 0.146933 0.576124 0.038 Uiso 1 1 calc R . . . .
O3A O 0.1119(4) 0.3188(3) 0.1640(2) 0.0534(10) Uani 1 1 d . . . . .
C1A C 0.1861(4) 0.2343(3) 0.3657(2) 0.0199(9) Uani 1 1 d . . . . .
C13A C 0.3127(4) 0.4105(3) 0.4911(2) 0.0185(8) Uani 1 1 d . . . . .
C2A C 0.2590(4) 0.2266(3) 0.3001(3) 0.0244(9) Uani 1 1 d . . . . .
C16A C 0.4166(4) 0.5993(3) 0.6094(3) 0.0232(9) Uani 1 1 d . . . . .
H16A H 0.449682 0.664585 0.649432 0.028 Uiso 1 1 calc R . . . .
C17A C 0.4718(4) 0.5366(3) 0.6215(3) 0.0216(9) Uani 1 1 d . . . . .
H17A H 0.542765 0.557374 0.669223 0.026 Uiso 1 1 calc R . . . .
C15A C 0.3118(4) 0.5684(3) 0.5388(3) 0.0224(9) Uani 1 1 d . . . . .
H15A H 0.276782 0.614341 0.532488 0.027 Uiso 1 1 calc R . . . .
C4A C 0.1367(5) 0.2921(3) 0.2236(3) 0.0348(11) Uani 1 1 d . . . . .
C24A C 0.2785(4) 0.0421(3) 0.4786(3) 0.0273(10) Uani 1 1 d . . . . .
C23A C 0.2432(4) -0.0156(3) 0.3908(3) 0.0271(10) Uani 1 1 d . . . . .
H23A H 0.157873 -0.063121 0.362965 0.033 Uiso 1 1 calc R . . . .
C10A C 0.0725(4) 0.2616(3) 0.3466(3) 0.0241(9) Uani 1 1 d . . . . .
C14A C 0.2574(4) 0.4754(3) 0.4786(3) 0.0221(9) Uani 1 1 d . . . . .
H14A H 0.186588 0.456001 0.431258 0.027 Uiso 1 1 calc R . . . .
C21A C 0.4621(4) 0.0679(3) 0.3844(3) 0.0356(11) Uani 1 1 d . . . . .
C3A C 0.2381(4) 0.2588(3) 0.2355(3) 0.0306(11) Uani 1 1 d . . . . .
C7A C -0.1312(5) 0.3180(4) 0.3186(3) 0.0425(13) Uani 1 1 d . . . . .
H7A H -0.201542 0.336988 0.308803 0.051 Uiso 1 1 calc R . . . .
C9A C -0.0086(4) 0.2601(3) 0.3980(3) 0.0280(10) Uani 1 1 d . . . . .
H9A H 0.005781 0.239431 0.443402 0.034 Uiso 1 1 calc R . . . .
C8A C -0.1103(4) 0.2887(3) 0.3833(3) 0.0344(11) Uani 1 1 d . . . . .
H8A H -0.165388 0.287654 0.418599 0.041 Uiso 1 1 calc R . . . .
C5A C 0.0520(4) 0.2911(3) 0.2799(3) 0.0311(10) Uani 1 1 d . . . . .
C25A C 0.1746(5) 0.0334(3) 0.5226(3) 0.0366(12) Uani 1 1 d . . . . .
H25A H 0.092414 0.016157 0.479861 0.044 Uiso 1 1 calc R . . . .
C6A C -0.0531(4) 0.3209(3) 0.2674(3) 0.0362(12) Uani 1 1 d . . . . .
H6A H -0.068677 0.342852 0.222979 0.043 Uiso 1 1 calc R . . . .
C18A C 0.3193(5) 0.2538(4) 0.1756(3) 0.0397(12) Uani 1 1 d . . . . .
H18D H 0.405989 0.264104 0.205697 0.060 Uiso 1 1 calc GR . . . .
H18E H 0.324891 0.304640 0.152792 0.060 Uiso 1 1 calc GR . . . .
H18F H 0.280015 0.189379 0.129374 0.060 Uiso 1 1 calc GR . . . .
C26A C 0.1971(6) 0.1270(4) 0.5945(3) 0.0508(14) Uani 1 1 d . . . . .
H26D H 0.276351 0.145449 0.638334 0.076 Uiso 1 1 calc GR . . . .
H26E H 0.124162 0.116415 0.618243 0.076 Uiso 1 1 calc GR . . . .
H26F H 0.205257 0.179420 0.573436 0.076 Uiso 1 1 calc GR . . . .
C28A C 0.5506(5) 0.0888(4) 0.3307(4) 0.0535(16) Uani 1 1 d . . . . .
H28D H 0.510494 0.107601 0.287836 0.080 Uiso 1 1 calc GR . . . .
H28E H 0.565685 0.030074 0.303059 0.080 Uiso 1 1 calc GR . . . .
H28F H 0.632809 0.142328 0.366343 0.080 Uiso 1 1 calc GR . . . .
C27A C 0.1563(7) -0.0523(4) 0.5525(4) 0.0692(19) Uani 1 1 d . . . . .
H27D H 0.141562 -0.111665 0.504929 0.104 Uiso 1 1 calc GR . . . .
H27E H 0.081864 -0.063080 0.574818 0.104 Uiso 1 1 calc GR . . . .
H27F H 0.233658 -0.036430 0.596745 0.104 Uiso 1 1 calc GR . . . .
C6 C 0.4637(16) 0.8056(17) 0.9525(13) 0.096(6) Uani 0.35 1 d D U P A 1
H6C H 0.411770 0.746253 0.902312 0.144 Uiso 0.35 1 calc GR . P A 1
H6D H 0.429347 0.802050 0.999905 0.144 Uiso 0.35 1 calc GR . P A 1
H6E H 0.553088 0.811390 0.966248 0.144 Uiso 0.35 1 calc GR . P A 1
O8 O 0.4831(18) 0.9992(14) 0.9814(10) 0.060(4) Uani 0.35 1 d D . P . .
C2AA C 0.4121(14) 0.8225(13) 0.8918(10) 0.061(5) Uani 0.35 1 d D U P B -2
H2AA H 0.452346 0.847135 0.853153 0.091 Uiso 0.35 1 calc GR . P B -2
H2AB H 0.321987 0.815241 0.879099 0.091 Uiso 0.35 1 calc GR . P B -2
H2AC H 0.415923 0.758905 0.885190 0.091 Uiso 0.35 1 calc GR . P B -2
C5 C 0.4855(19) 0.8963(17) 0.9844(11) 0.101(7) Uani 0.35 1 d D U P B -2
H5A H 0.574913 0.900691 1.000672 0.122 Uiso 0.35 1 calc R . P B -2
H5B H 0.440748 0.877415 1.024392 0.122 Uiso 0.35 1 calc R . P B -2
C1AA C 0.4584(17) 0.8997(17) 0.9343(13) 0.096(6) Uani 0.35 1 d D U P A 1
H1AA H 0.367783 0.886269 0.907702 0.115 Uiso 0.35 1 calc R . P A 1
H1AB H 0.507338 0.909506 0.893619 0.115 Uiso 0.35 1 calc R . P A 1

loop_
_atom_site_aniso_label
_atom_site_aniso_U_11
_atom_site_aniso_U_22
_atom_site_aniso_U_33
_atom_site_aniso_U_23
_atom_site_aniso_U_13
_atom_site_aniso_U_12
Ru1B 0.02422(18) 0.01580(18) 0.01317(17) 0.00450(15) -0.00056(14) 0.00689(14)
O2B 0.0206(14) 0.0186(15) 0.0183(15) 0.0065(13) 0.0003(12) 0.0048(12)
O1B 0.0257(14) 0.0190(15) 0.0152(14) 0.0064(13) 0.0021(12) 0.0100(12)
N2B 0.0225(17) 0.0196(18) 0.0150(18) 0.0069(16) -0.0002(15) 0.0058(15)
N1B 0.0222(17) 0.0175(17) 0.0121(17) 0.0059(15) -0.0010(14) 0.0066(14)
C11B 0.022(2) 0.021(2) 0.012(2) 0.0056(19) -0.0021(17) 0.0050(18)
O3B 0.0451(19) 0.041(2) 0.035(2) 0.0123(18) -0.0088(16) 0.0230(17)
C24B 0.057(3) 0.019(2) 0.021(2) 0.004(2) -0.007(2) 0.016(2)
C4B 0.037(2) 0.018(2) 0.018(2) -0.0005(19) -0.006(2) 0.013(2)
C2B 0.023(2) 0.016(2) 0.011(2) -0.0051(18) -0.0022(17) 0.0055(17)
C20B 0.031(2) 0.031(3) 0.024(2) 0.013(2) 0.001(2) 0.017(2)
C1B 0.026(2) 0.022(2) 0.010(2) 0.0037(18) 0.0008(17) 0.0085(18)
C21B 0.042(3) 0.022(2) 0.017(2) 0.010(2) 0.006(2) 0.017(2)
C13B 0.022(2) 0.018(2) 0.015(2) 0.0040(18) 0.0047(17) 0.0058(17)
C3B 0.027(2) 0.022(2) 0.018(2) 0.0014(19) -0.0023(18) 0.0096(19)
C9B 0.037(2) 0.027(2) 0.017(2) 0.004(2) 0.006(2) 0.010(2)
C12B 0.0195(19) 0.023(2) 0.018(2) 0.0091(19) 0.0047(17) 0.0067(17)
C16B 0.034(2) 0.018(2) 0.021(2) 0.003(2) 0.002(2) 0.0049(19)
C19B 0.054(3) 0.038(3) 0.023(2) 0.018(2) 0.013(2) 0.033(2)
C17B 0.029(2) 0.019(2) 0.015(2) 0.0015(19) 0.0010(18) 0.0050(19)
C5B 0.038(2) 0.021(2) 0.014(2) 0.0045(19) -0.0019(19) 0.011(2)
C14B 0.038(2) 0.021(2) 0.015(2) 0.0070(19) 0.0011(19) 0.010(2)
C22B 0.038(2) 0.024(2) 0.033(3) 0.020(2) 0.007(2) 0.010(2)
C10B 0.035(2) 0.017(2) 0.009(2) 0.0016(18) 0.0026(18) 0.0089(19)
C23B 0.041(3) 0.019(2) 0.046(3) 0.019(2) 0.001(2) 0.009(2)
C6B 0.062(3) 0.030(3) 0.015(2) 0.009(2) -0.002(2) 0.018(2)
C8B 0.050(3) 0.036(3) 0.027(3) 0.016(2) 0.017(2) 0.009(2)
C15B 0.048(3) 0.019(2) 0.025(2) 0.012(2) 0.009(2) 0.012(2)
C18B 0.027(2) 0.037(3) 0.032(3) 0.005(2) 0.001(2) 0.012(2)
C26B 0.063(4) 0.119(6) 0.089(5) 0.068(5) 0.049(4) 0.054(4)
C28B 0.055(3) 0.079(4) 0.081(5) 0.066(4) 0.043(3) 0.036(3)
C7B 0.073(4) 0.038(3) 0.020(3) 0.014(2) 0.013(3) 0.016(3)
C25B 0.063(4) 0.084(5) 0.040(3) 0.036(3) 0.029(3) 0.052(4)
C27B 0.096(5) 0.115(6) 0.081(5) 0.035(5) 0.052(5) 0.076(5)
Ru1A 0.02047(17) 0.01570(18) 0.01568(18) 0.00227(15) -0.00059(14) 0.00635(14)
O1A 0.0196(13) 0.0158(14) 0.0171(15) 0.0072(13) -0.0022(12) 0.0054(12)
O2A 0.0282(15) 0.0246(16) 0.0169(16) 0.0022(14) 0.0055(13) 0.0040(13)
N2A 0.0201(16) 0.0205(18) 0.0140(17) 0.0059(16) -0.0006(14) 0.0069(15)
N1A 0.0207(16) 0.0176(17) 0.0148(17) 0.0069(15) 0.0000(14) 0.0063(14)
C20A 0.026(2) 0.021(2) 0.043(3) 0.002(2) -0.012(2) 0.010(2)
C22A 0.032(2) 0.020(2) 0.029(3) 0.003(2) 0.001(2) 0.014(2)
C11A 0.0212(19) 0.016(2) 0.014(2) 0.0012(18) -0.0009(17) 0.0065(17)
C12A 0.021(2) 0.019(2) 0.016(2) 0.0064(18) 0.0055(17) 0.0049(17)
C19A 0.047(3) 0.017(2) 0.024(2) 0.002(2) -0.008(2) 0.020(2)
O3A 0.095(3) 0.054(2) 0.0240(19) 0.0231(19) 0.013(2) 0.041(2)
C1A 0.028(2) 0.014(2) 0.012(2) 0.0029(18) 0.0002(17) 0.0050(17)
C13A 0.024(2) 0.016(2) 0.012(2) 0.0056(18) 0.0027(17) 0.0041(17)
C2A 0.030(2) 0.017(2) 0.015(2) 0.0008(19) 0.0007(18) 0.0018(19)
C16A 0.027(2) 0.016(2) 0.018(2) 0.0024(19) 0.0043(18) 0.0040(18)
C17A 0.021(2) 0.021(2) 0.015(2) 0.0026(19) 0.0025(17) 0.0026(18)
C15A 0.027(2) 0.018(2) 0.024(2) 0.009(2) 0.0065(19) 0.0104(18)
C4A 0.055(3) 0.016(2) 0.021(2) 0.003(2) -0.006(2) 0.010(2)
C24A 0.041(2) 0.021(2) 0.024(2) 0.011(2) 0.004(2) 0.017(2)
C23A 0.028(2) 0.017(2) 0.035(3) 0.008(2) 0.002(2) 0.0125(19)
C10A 0.026(2) 0.010(2) 0.020(2) -0.0011(18) -0.0118(18) 0.0028(17)
C14A 0.024(2) 0.017(2) 0.019(2) 0.0060(19) -0.0017(18) 0.0058(18)
C21A 0.030(2) 0.024(2) 0.044(3) 0.002(2) 0.002(2) 0.014(2)
C3A 0.044(3) 0.022(2) 0.012(2) 0.002(2) 0.004(2) 0.002(2)
C7A 0.038(3) 0.043(3) 0.040(3) 0.006(3) 0.004(2) 0.021(2)
C9A 0.025(2) 0.019(2) 0.032(3) 0.006(2) 0.000(2) 0.0059(18)
C8A 0.026(2) 0.028(3) 0.039(3) 0.005(2) -0.002(2) 0.010(2)
C5A 0.045(3) 0.020(2) 0.018(2) 0.003(2) -0.004(2) 0.012(2)
C25A 0.054(3) 0.030(3) 0.034(3) 0.022(2) 0.015(2) 0.017(2)
C6A 0.047(3) 0.028(3) 0.024(3) 0.007(2) -0.013(2) 0.017(2)
C18A 0.053(3) 0.031(3) 0.019(2) 0.006(2) 0.010(2) 0.001(2)
C26A 0.078(4) 0.048(3) 0.040(3) 0.021(3) 0.029(3) 0.030(3)
C28A 0.035(3) 0.044(3) 0.076(4) 0.007(3) 0.023(3) 0.018(3)
C27A 0.117(5) 0.055(4) 0.078(5) 0.049(4) 0.055(4) 0.050(4)
C6 0.016(6) 0.153(13) 0.041(8) -0.025(10) 0.005(6) -0.003(9)
O8 0.041(10) 0.088(8) 0.086(16) 0.061(12) 0.025(10) 0.042(8)
C2AA 0.035(8) 0.058(10) 0.055(10) -0.012(9) 0.020(8) 0.003(8)
C5 0.033(9) 0.169(16) 0.033(10) -0.017(12) 0.003(8) 0.011(11)
C1AA 0.016(6) 0.153(13) 0.041(8) -0.025(10) 0.005(6) -0.003(9)

loop_
_atom_type_symbol
_atom_type_description
_atom_type_scat_dispersion_real
_atom_type_scat_dispersion_imag
_atom_type_scat_source
C C 0.0033 0.0016 'International Tables Vol C Tables 4.2.6.8 and 6.1.1.4'
H H 0.0000 0.0000 'International Tables Vol C Tables 4.2.6.8 and 6.1.1.4'
N N 0.0061 0.0033 'International Tables Vol C Tables 4.2.6.8 and 6.1.1.4'
O O 0.0106 0.0060 'International Tables Vol C Tables 4.2.6.8 and 6.1.1.4'
Ru Ru -1.2594 0.8363 'International Tables Vol C Tables 4.2.6.8 and 6.1.1.4'

loop_
_geom_angle_atom_site_label_1
_geom_angle_atom_site_label_2
_geom_angle_atom_site_label_3
_geom_angle
_geom_angle_site_symmetry_3
O2B Ru1B C24B 114.59(15) .
O2B Ru1B C20B 162.87(14) .
O2B Ru1B C21B 124.57(13) .
O2B Ru1B C19B 151.88(15) .
O2B Ru1B C22B 96.04(14) .
O2B Ru1B C23B 92.42(14) .
O1B Ru1B O2B 77.54(10) .
O1B Ru1B N2B 77.17(11) .
O1B Ru1B C24B 98.22(15) .
O1B Ru1B C20B 119.26(14) .
O1B Ru1B C21B 156.61(13) .
O1B Ru1B C19B 94.95(14) .
O1B Ru1B C22B 161.12(14) .
O1B Ru1B C23B 123.83(16) .
N2B Ru1B O2B 81.80(11) .
N2B Ru1B C24B 161.92(16) .
N2B Ru1B C20B 98.04(15) .
N2B Ru1B C21B 97.11(14) .
N2B Ru1B C19B 123.40(16) .
N2B Ru1B C22B 119.89(15) .
N2B Ru1B C23B 156.65(17) .
C24B Ru1B C21B 80.14(16) .
C24B Ru1B C22B 68.03(18) .
C24B Ru1B C23B 37.00(18) .
C20B Ru1B C24B 68.67(17) .
C20B Ru1B C21B 38.32(16) .
C20B Ru1B C19B 38.11(17) .
C20B Ru1B C22B 69.06(16) .
C20B Ru1B C23B 80.94(17) .
C21B Ru1B C22B 37.52(16) .
C21B Ru1B C23B 67.59(17) .
C19B Ru1B C24B 38.92(18) .
C19B Ru1B C21B 69.00(16) .
C19B Ru1B C22B 82.35(17) .
C19B Ru1B C23B 69.07(18) .
C23B Ru1B C22B 37.91(18) .
C2B O2B Ru1B 112.2(2) .
C1B O1B Ru1B 104.0(2) .
N1B N2B Ru1B 110.6(2) .
C11B N2B Ru1B 140.3(3) .
C11B N2B N1B 109.0(3) .
N2B N1B C1B 112.6(3) .
N2B N1B C13B 109.4(3) .
C13B N1B C1B 137.0(3) .
N2B C11B C12B 109.7(3) .
C19B C24B Ru1B 70.2(3) .
C23B C24B Ru1B 71.8(3) .
C23B C24B C19B 121.2(4) .
O3B C4B C3B 121.8(4) .
O3B C4B C5B 118.7(4) .
C3B C4B C5B 119.4(4) .
O2B C2B C1B 112.5(3) .
O2B C2B C3B 124.0(4) .
C3B C2B C1B 123.4(4) .
C21B C20B Ru1B 71.2(2) .
C19B C20B Ru1B 71.0(2) .
C19B C20B C21B 120.0(4) .
O1B C1B N1B 106.4(3) .
O1B C1B C2B 107.5(3) .
O1B C1B C10B 113.9(3) .
N1B C1B C2B 104.3(3) .
C10B C1B N1B 108.6(3) .
C10B C1B C2B 115.3(3) .
C20B C21B Ru1B 70.5(2) .
C22B C21B Ru1B 72.2(2) .
C22B C21B C20B 121.8(4) .
N1B C13B C12B 106.5(3) .
N1B C13B C14B 131.9(4) .
C14B C13B C12B 121.6(4) .
C4B C3B C18B 118.5(4) .
C2B C3B C4B 119.7(4) .
C2B C3B C18B 121.6(4) .
C8B C9B C10B 119.4(4) .
C11B C12B C13B 105.3(4) .
C17B C12B C11B 134.5(4) .
C17B C12B C13B 120.1(4) .
C17B C16B C15B 120.8(4) .
C24B C19B Ru1B 70.9(3) .
C24B C19B C25B 118.7(4) .
C20B C19B Ru1B 70.9(2) .
C20B C19B C24B 117.7(4) .
C20B C19B C25B 123.6(5) .
C25B C19B Ru1B 127.3(3) .
C16B C17B C12B 118.3(4) .
C10B C5B C4B 121.7(4) .
C10B C5B C6B 118.5(4) .
C6B C5B C4B 119.7(4) .
C15B C14B C13B 116.4(4) .
C21B C22B Ru1B 70.3(2) .
C21B C22B C23B 117.8(4) .
C21B C22B C28B 120.7(5) .
C23B C22B Ru1B 70.4(2) .
C23B C22B C28B 121.4(4) .
C28B C22B Ru1B 126.9(3) .
C9B C10B C1B 119.5(4) .
C5B C10B C1B 119.6(4) .
C5B C10B C9B 120.8(4) .
C24B C23B Ru1B 71.2(3) .
C24B C23B C22B 121.4(4) .
C22B C23B Ru1B 71.7(2) .
C7B C6B C5B 120.9(5) .
C9B C8B C7B 120.2(4) .
C14B C15B C16B 122.7(4) .
C6B C7B C8B 120.1(4) .
C19B C25B C27B 107.8(5) .
C26B C25B C19B 113.9(5) .
C26B C25B C27B 113.4(5) .
O1A Ru1A O2A 77.21(10) .
O1A Ru1A N2A 76.76(11) .
O1A Ru1A C20A 166.02(16) .
O1A Ru1A C22A 115.76(13) .
O1A Ru1A C19A 127.74(15) .
O1A Ru1A C24A 98.60(13) .
O1A Ru1A C23A 94.31(13) .
O1A Ru1A C21A 151.47(15) .
O2A Ru1A C20A 116.49(16) .
O2A Ru1A C22A 95.24(14) .
O2A Ru1A C19A 154.07(15) .
O2A Ru1A C24A 160.58(14) .
O2A Ru1A C23A 122.23(14) .
O2A Ru1A C21A 91.76(16) .
N2A Ru1A O2A 83.40(12) .
N2A Ru1A C20A 101.13(15) .
N2A Ru1A C22A 166.88(14) .
N2A Ru1A C19A 94.97(14) .
N2A Ru1A C24A 114.41(15) .
N2A Ru1A C23A 150.75(15) .
N2A Ru1A C21A 128.64(15) .
C20A Ru1A C21A 37.62(18) .
C22A Ru1A C20A 67.74(17) .
C22A Ru1A C21A 38.25(16) .
C19A Ru1A C20A 38.30(18) .
C19A Ru1A C22A 80.53(17) .
C19A Ru1A C24A 38.09(16) .
C19A Ru1A C23A 68.32(16) .
C19A Ru1A C21A 69.04(19) .
C24A Ru1A C20A 69.44(17) .
C24A Ru1A C22A 69.22(17) .
C24A Ru1A C23A 38.58(16) .
C24A Ru1A C21A 83.06(18) .
C23A Ru1A C20A 80.83(16) .
C23A Ru1A C22A 37.74(16) .
C23A Ru1A C21A 69.23(16) .
C1A O1A Ru1A 103.8(2) .
C2A O2A Ru1A 111.8(2) .
N1A N2A Ru1A 110.7(2) .
C11A N2A Ru1A 140.9(3) .
C11A N2A N1A 108.4(3) .
N2A N1A C1A 112.3(3) .
N2A N1A C13A 110.3(3) .
C13A N1A C1A 137.3(3) .
C19A C20A Ru1A 69.8(2) .
C21A C20A Ru1A 71.3(3) .
C21A C20A C19A 120.6(4) .
C23A C22A Ru1A 71.0(2) .
C23A C22A C21A 121.7(4) .
C21A C22A Ru1A 71.3(3) .
N2A C11A C12A 109.4(3) .
C11A C12A C13A 105.9(4) .
C17A C12A C11A 134.2(4) .
C17A C12A C13A 119.9(4) .
C20A C19A Ru1A 71.9(3) .
C24A C19A Ru1A 71.3(2) .
C24A C19A C20A 121.8(4) .
O1A C1A N1A 106.1(3) .
O1A C1A C2A 108.2(3) .
O1A C1A C10A 113.3(3) .
N1A C1A C2A 104.8(3) .
C10A C1A N1A 108.4(3) .
C10A C1A C2A 115.3(3) .
N1A C13A C12A 106.0(3) .
N1A C13A C14A 132.1(4) .
C14A C13A C12A 121.9(4) .
O2A C2A C1A 112.7(3) .
O2A C2A C3A 124.9(4) .
C3A C2A C1A 122.4(4) .
C17A C16A C15A 121.0(4) .
C16A C17A C12A 117.8(4) .
C14A C15A C16A 123.2(4) .
O3A C4A C3A 122.0(5) .
O3A C4A C5A 117.8(4) .
C3A C4A C5A 120.1(4) .
C19A C24A Ru1A 70.6(2) .
C19A C24A C23A 117.5(4) .
C19A C24A C25A 123.8(4) .
C23A C24A Ru1A 71.0(2) .
C23A C24A C25A 118.5(4) .
C25A C24A Ru1A 125.3(3) .
C22A C23A Ru1A 71.3(2) .
C22A C23A C24A 120.6(4) .
C24A C23A Ru1A 70.4(2) .
C9A C10A C1A 119.5(4) .
C5A C10A C1A 120.0(4) .
C5A C10A C9A 120.4(4) .
C15A C14A C13A 116.0(4) .
C20A C21A Ru1A 71.1(3) .
C20A C21A C22A 117.7(4) .
C20A C21A C28A 122.4(4) .
C22A C21A Ru1A 70.5(2) .
C22A C21A C28A 119.6(4) .
C28A C21A Ru1A 124.7(3) .
C2A C3A C4A 120.0(4) .
C2A C3A C18A 119.3(4) .
C4A C3A C18A 120.6(4) .
C8A C7A C6A 121.2(5) .
C8A C9A C10A 120.2(4) .
C7A C8A C9A 120.1(5) .
C10A C5A C4A 121.2(4) .
C10A C5A C6A 117.7(4) .
C6A C5A C4A 121.1(4) .
C24A C25A C26A 114.3(4) .
C24A C25A C27A 109.5(4) .
C26A C25A C27A 111.2(4) .
C7A C6A C5A 120.5(4) .
C2AA C5 O8 102.8(18) .
C6 C1AA O8 114.0(17) 2_677

loop_
_geom_bond_atom_site_label_1
_geom_bond_atom_site_label_2
_geom_bond_distance
_geom_bond_site_symmetry_2
Ru1B O2B 2.096(3) .
Ru1B O1B 2.053(3) .
Ru1B N2B 2.084(3) .
Ru1B C24B 2.167(4) .
Ru1B C20B 2.157(4) .
Ru1B C21B 2.167(4) .
Ru1B C19B 2.158(4) .
Ru1B C22B 2.192(4) .
Ru1B C23B 2.174(4) .
O2B C2B 1.301(5) .
O1B C1B 1.376(5) .
N2B N1B 1.363(4) .
N2B C11B 1.314(5) .
N1B C1B 1.507(5) .
N1B C13B 1.373(5) .
C11B C12B 1.413(5) .
O3B C4B 1.243(5) .
C24B C19B 1.441(7) .
C24B C23B 1.378(7) .
C4B C3B 1.439(6) .
C4B C5B 1.498(6) .
C2B C1B 1.525(5) .
C2B C3B 1.369(6) .
C20B C21B 1.419(6) .
C20B C19B 1.409(6) .
C1B C10B 1.503(5) .
C21B C22B 1.402(6) .
C13B C12B 1.414(5) .
C13B C14B 1.403(5) .
C3B C18B 1.499(6) .
C9B C10B 1.393(6) .
C9B C8B 1.385(6) .
C12B C17B 1.406(6) .
C16B C17B 1.366(6) .
C16B C15B 1.411(6) .
C19B C25B 1.488(6) .
C5B C10B 1.390(6) .
C5B C6B 1.403(6) .
C14B C15B 1.378(6) .
C22B C23B 1.419(7) .
C22B C28B 1.517(7) .
C6B C7B 1.367(7) .
C8B C7B 1.391(7) .
C26B C25B 1.452(8) .
C25B C27B 1.550(8) .
Ru1A O1A 2.051(2) .
Ru1A O2A 2.114(3) .
Ru1A N2A 2.078(3) .
Ru1A C20A 2.176(4) .
Ru1A C22A 2.168(4) .
Ru1A C19A 2.148(4) .
Ru1A C24A 2.157(4) .
Ru1A C23A 2.165(4) .
Ru1A C21A 2.178(4) .
O1A C1A 1.374(4) .
O2A C2A 1.295(5) .
N2A N1A 1.364(4) .
N2A C11A 1.320(5) .
N1A C1A 1.512(5) .
N1A C13A 1.366(5) .
C20A C19A 1.419(7) .
C20A C21A 1.404(7) .
C22A C23A 1.401(6) .
C22A C21A 1.424(6) .
C11A C12A 1.413(5) .
C12A C13A 1.413(5) .
C12A C17A 1.412(6) .
C19A C24A 1.405(6) .
O3A C4A 1.255(5) .
C1A C2A 1.518(6) .
C1A C10A 1.510(6) .
C13A C14A 1.405(5) .
C2A C3A 1.383(6) .
C16A C17A 1.370(6) .
C16A C15A 1.404(6) .
C15A C14A 1.369(6) .
C4A C3A 1.425(7) .
C4A C5A 1.487(7) .
C24A C23A 1.428(6) .
C24A C25A 1.509(6) .
C10A C9A 1.391(6) .
C10A C5A 1.386(6) .
C21A C28A 1.514(7) .
C3A C18A 1.507(6) .
C7A C8A 1.354(7) .
C7A C6A 1.362(7) .
C9A C8A 1.386(6) .
C5A C6A 1.430(6) .
C25A C26A 1.519(7) .
C25A C27A 1.544(6) .
C6 C1AA 1.61(2) .
O8 C5 1.63(2) .
O8 C1AA 1.64(2) 2_677
C2AA C5 1.562(18) .
